data_1508366
loop_
_publ_author_name
'Saeed, Aamer'
'ul Mahmood, Shams'
'Ishida, H.'

_publ_section_title
;
 Synthesis and Crystal Structure of
 3-(4-Methoxyphenyl)-2-thioxo-2,3-dihydroquinazolin-4(1H)-one
;
_journal_issue 3
_journal_name_full Crystals
_journal_page_first 171
_journal_page_last 177
_journal_paper_doi 10.3390/cryst1030171
_journal_volume 1
_journal_year 2011
_chemical_formula_moiety 'C15 H12 N2 O2 S '
_chemical_formula_sum 'C15 H12 N2 O2 S'
_chemical_formula_weight 284.33
_chemical_name_systematic
; 
 ? 
;
_space_group_IT_number 4
_symmetry_cell_setting monoclinic
_symmetry_Int_Tables_number 4
_symmetry_space_group_name_Hall 'P 2yb'
_symmetry_space_group_name_H-M 'P 1 21 1'
_atom_sites_solution_hydrogens geom
_atom_sites_solution_primary direct
_atom_sites_solution_secondary difmap
_audit_creation_method SHELXL-97
_cell_angle_alpha 90.00
_cell_angle_beta 97.752(3)
_cell_angle_gamma 90.00
_cell_formula_units_Z 2
_cell_length_a 9.9349(8)
_cell_length_b 6.3377(5)
_cell_length_c 10.5783(10)
_cell_measurement_reflns_used 12459
_cell_measurement_temperature 180(1)
_cell_measurement_theta_max 30.0
_cell_measurement_theta_min 3.0
_cell_volume 659.97(10)
_computing_cell_refinement PROCESS-AUTO
_computing_data_collection 'PROCESS-AUTO (Rigaku/MSC, 2004)'
_computing_data_reduction 'CrystalStructure (Rigaku/MSC, 2004)'
_computing_structure_refinement 'SHELXL-97 (Sheldrick, 2008)'
_computing_structure_solution 'SHELXS-97 (Sheldrick, 2008)'
_diffrn_ambient_temperature 180(1)
_diffrn_detector_area_resol_mean 10.00
_diffrn_measured_fraction_theta_full 0.998
_diffrn_measured_fraction_theta_max 0.998
_diffrn_measurement_device_type 'Rigaku RAXIS-RAPID'
_diffrn_measurement_method \w
_diffrn_radiation_monochromator graphite
_diffrn_radiation_source 'fine-focus sealed tube'
_diffrn_radiation_type MoK\a
_diffrn_radiation_wavelength 0.71075
_diffrn_reflns_av_R_equivalents 0.0142
_diffrn_reflns_av_sigmaI/netI 0.0122
_diffrn_reflns_limit_h_max 13
_diffrn_reflns_limit_h_min -13
_diffrn_reflns_limit_k_max 8
_diffrn_reflns_limit_k_min -8
_diffrn_reflns_limit_l_max 14
_diffrn_reflns_limit_l_min -14
_diffrn_reflns_number 12985
_diffrn_reflns_theta_full 29.97
_diffrn_reflns_theta_max 29.97
_diffrn_reflns_theta_min 3.02
_exptl_absorpt_coefficient_mu 0.247
_exptl_absorpt_correction_T_max 0.968
_exptl_absorpt_correction_T_min 0.915
_exptl_absorpt_correction_type numerical
_exptl_absorpt_process_details
;
    Higashi, T. (1999). NUMABS.
    Rigaku Corporation, Tokyo, Japan.
;
_exptl_crystal_colour colorless
_exptl_crystal_density_diffrn 1.431
_exptl_crystal_density_method 'not measured'
_exptl_crystal_description block
_exptl_crystal_F_000 296
_exptl_crystal_size_max 0.38
_exptl_crystal_size_mid 0.36
_exptl_crystal_size_min 0.13
_refine_diff_density_max 0.347
_refine_diff_density_min -0.150
_refine_diff_density_rms 0.049
_refine_ls_abs_structure_details 'Flack H D (1983), Acta Cryst. A39, 876-881'
_refine_ls_abs_structure_Flack 0.00(4)
_refine_ls_extinction_method none
_refine_ls_goodness_of_fit_ref 1.074
_refine_ls_hydrogen_treatment mixed
_refine_ls_matrix_type full
_refine_ls_number_parameters 185
_refine_ls_number_reflns 3719
_refine_ls_number_restraints 1
_refine_ls_restrained_S_all 1.074
_refine_ls_R_factor_all 0.0271
_refine_ls_R_factor_gt 0.0266
_refine_ls_shift/su_max 0.000
_refine_ls_shift/su_mean 0.000
_refine_ls_structure_factor_coef Fsqd
_refine_ls_weighting_details 'calc w=1/[\s^2^(Fo^2^)+(0.0498P)^2^+0.0632P] where P=(Fo^2^+2Fc^2^)/3'
_refine_ls_weighting_scheme calc
_refine_ls_wR_factor_gt 0.0702
_refine_ls_wR_factor_ref 0.0704
_reflns_number_gt 3655
_reflns_number_total 3719
_reflns_threshold_expression >2sigma(I)
_cod_data_source_file crystals-01-00171-s001.cif
_cod_data_source_block I
_cod_database_code 1508366

loop_
_symmetry_equiv_pos_as_xyz
'x, y, z'
'-x, y+1/2, -z'

loop_
_atom_site_label
_atom_site_type_symbol
_atom_site_fract_x
_atom_site_fract_y
_atom_site_fract_z
_atom_site_U_iso_or_equiv
_atom_site_adp_type
_atom_site_occupancy
_atom_site_symmetry_multiplicity
_atom_site_calc_flag
_atom_site_refinement_flags
S1 S 0.38118(2) 0.19812(4) 0.07511(2) 0.02097(7) Uani 1 1 d .
O1 O 0.72537(9) 0.64945(17) 0.32903(10) 0.0408(3) Uani 1 1 d .
O2 O 0.16220(9) 0.75472(14) 0.47426(8) 0.02817(18) Uani 1 1 d .
N1 N 0.64575(9) 0.15805(14) 0.09518(9) 0.02055(18) Uani 1 1 d .
N2 N 0.57408(9) 0.41387(14) 0.22686(8) 0.01994(17) Uani 1 1 d .
C1 C 0.54129(10) 0.25936(16) 0.13628(9) 0.01803(18) Uani 1 1 d .
C2 C 0.70695(11) 0.49645(19) 0.26014(10) 0.0242(2) Uani 1 1 d .
C3 C 0.81490(10) 0.38301(18) 0.20725(9) 0.02135(19) Uani 1 1 d .
C4 C 0.95146(11) 0.4417(2) 0.23803(10) 0.0264(2) Uani 1 1 d .
H4 H 0.9750 0.5592 0.2923 0.032 Uiso 1 1 calc R
C5 C 1.05163(11) 0.3290(2) 0.18965(10) 0.0267(2) Uani 1 1 d .
H5 H 1.1442 0.3683 0.2107 0.032 Uiso 1 1 calc R
C6 C 1.01657(10) 0.1567(2) 0.10949(11) 0.0273(2) Uani 1 1 d .
H6 H 1.0859 0.0797 0.0762 0.033 Uiso 1 1 calc R
C7 C 0.88249(10) 0.0967(2) 0.07797(11) 0.0259(2) Uani 1 1 d .
H7 H 0.8593 -0.0204 0.0233 0.031 Uiso 1 1 calc R
C8 C 0.78169(9) 0.2111(2) 0.12783(9) 0.02009(17) Uani 1 1 d .
C9 C 0.46691(10) 0.50768(17) 0.28857(9) 0.01977(18) Uani 1 1 d .
C10 C 0.42443(11) 0.40430(17) 0.39236(10) 0.02182(19) Uani 1 1 d .
H10 H 0.4647 0.2741 0.4214 0.026 Uiso 1 1 calc R
C11 C 0.32281(11) 0.49303(18) 0.45289(10) 0.02226(19) Uani 1 1 d .
H11 H 0.2932 0.4235 0.5238 0.027 Uiso 1 1 calc R
C12 C 0.26387(10) 0.68431(19) 0.40993(9) 0.02035(17) Uani 1 1 d .
C13 C 0.30852(12) 0.78939(17) 0.30769(10) 0.0229(2) Uani 1 1 d .
H13 H 0.2694 0.9206 0.2792 0.028 Uiso 1 1 calc R
C14 C 0.41157(10) 0.6997(2) 0.24747(9) 0.02290(18) Uani 1 1 d .
H14 H 0.4435 0.7707 0.1783 0.027 Uiso 1 1 calc R
C15 C 0.09041(14) 0.9396(2) 0.42638(13) 0.0327(2) Uani 1 1 d .
H15A H 0.0117 0.9610 0.4717 0.049 Uiso 1 1 calc R
H15B H 0.0595 0.9224 0.3350 0.049 Uiso 1 1 calc R
H15C H 0.1507 1.0623 0.4396 0.049 Uiso 1 1 calc R
H1 H 0.6297(15) 0.070(3) 0.0416(15) 0.024(4) Uiso 1 1 d .

loop_
_atom_site_aniso_label
_atom_site_aniso_U_11
_atom_site_aniso_U_22
_atom_site_aniso_U_33
_atom_site_aniso_U_23
_atom_site_aniso_U_13
_atom_site_aniso_U_12
S1 0.01602(10) 0.01977(11) 0.02682(11) 0.00081(10) 0.00175(7) -0.00038(9)
O1 0.0303(4) 0.0397(6) 0.0518(6) -0.0285(5) 0.0041(4) -0.0031(4)
O2 0.0291(4) 0.0280(4) 0.0305(4) 0.0034(3) 0.0152(3) 0.0062(3)
N1 0.0161(3) 0.0204(5) 0.0249(4) -0.0074(3) 0.0017(3) -0.0003(3)
N2 0.0185(4) 0.0199(4) 0.0218(4) -0.0038(3) 0.0040(3) 0.0015(3)
C1 0.0176(4) 0.0173(4) 0.0194(4) 0.0007(3) 0.0032(3) 0.0003(3)
C2 0.0214(5) 0.0247(5) 0.0264(5) -0.0081(4) 0.0029(4) -0.0010(4)
C3 0.0187(4) 0.0239(5) 0.0212(4) -0.0038(4) 0.0020(3) -0.0011(4)
C4 0.0214(5) 0.0311(6) 0.0262(5) -0.0057(4) 0.0018(4) -0.0055(4)
C5 0.0185(4) 0.0364(6) 0.0250(5) 0.0004(4) 0.0022(4) -0.0041(4)
C6 0.0183(4) 0.0346(7) 0.0300(5) -0.0027(4) 0.0068(4) 0.0010(4)
C7 0.0198(5) 0.0286(6) 0.0299(5) -0.0092(4) 0.0055(4) -0.0003(4)
C8 0.0167(4) 0.0225(4) 0.0213(4) -0.0026(4) 0.0030(3) 0.0004(4)
C9 0.0201(4) 0.0191(4) 0.0208(4) -0.0013(3) 0.0054(3) 0.0026(4)
C10 0.0238(4) 0.0184(4) 0.0233(4) 0.0033(3) 0.0035(4) 0.0023(4)
C11 0.0244(5) 0.0216(4) 0.0216(4) 0.0037(4) 0.0061(4) -0.0001(4)
C12 0.0211(4) 0.0196(4) 0.0212(4) -0.0010(4) 0.0059(3) -0.0004(4)
C13 0.0281(5) 0.0180(4) 0.0237(4) 0.0038(4) 0.0075(4) 0.0041(4)
C14 0.0275(4) 0.0205(4) 0.0222(4) 0.0042(4) 0.0088(3) 0.0042(5)
C15 0.0313(5) 0.0304(6) 0.0381(6) 0.0011(5) 0.0115(5) 0.0109(5)

loop_
_atom_type_symbol
_atom_type_description
_atom_type_scat_dispersion_real
_atom_type_scat_dispersion_imag
_atom_type_scat_source
C C 0.0033 0.0016 'International Tables Vol C Tables 4.2.6.8 and 6.1.1.4'
H H 0.0000 0.0000 'International Tables Vol C Tables 4.2.6.8 and 6.1.1.4'
O O 0.0106 0.0060 'International Tables Vol C Tables 4.2.6.8 and 6.1.1.4'
N N 0.0061 0.0033 'International Tables Vol C Tables 4.2.6.8 and 6.1.1.4'
S S 0.1246 0.1234 'International Tables Vol C Tables 4.2.6.8 and 6.1.1.4'

loop_
_geom_angle_atom_site_label_1
_geom_angle_atom_site_label_2
_geom_angle_atom_site_label_3
_geom_angle
C12 O2 C15 117.29(9)
C1 N1 C8 124.90(9)
C1 N1 H1 118.5(11)
C8 N1 H1 116.2(11)
C1 N2 C2 123.99(8)
C1 N2 C9 119.05(8)
C2 N2 C9 116.88(8)
N1 C1 N2 116.41(9)
N1 C1 S1 119.89(7)
N2 C1 S1 123.69(7)
O1 C2 N2 120.27(10)
O1 C2 C3 124.33(10)
N2 C2 C3 115.40(9)
C8 C3 C4 119.48(9)
C8 C3 C2 119.36(9)
C4 C3 C2 121.13(9)
C5 C4 C3 120.06(10)
C5 C4 H4 120.0
C3 C4 H4 120.0
C4 C5 C6 119.79(10)
C4 C5 H5 120.1
C6 C5 H5 120.1
C7 C6 C5 120.98(10)
C7 C6 H6 119.5
C5 C6 H6 119.5
C6 C7 C8 118.88(10)
C6 C7 H7 120.6
C8 C7 H7 120.6
C3 C8 N1 118.94(9)
C3 C8 C7 120.81(9)
N1 C8 C7 120.22(10)
C14 C9 C10 120.85(9)
C14 C9 N2 120.34(9)
C10 C9 N2 118.78(9)
C11 C10 C9 119.39(9)
C11 C10 H10 120.3
C9 C10 H10 120.3
C10 C11 C12 120.13(9)
C10 C11 H11 119.9
C12 C11 H11 119.9
O2 C12 C13 124.39(10)
O2 C12 C11 115.30(9)
C13 C12 C11 120.31(9)
C12 C13 C14 119.28(10)
C12 C13 H13 120.4
C14 C13 H13 120.4
C9 C14 C13 120.00(9)
C9 C14 H14 120.0
C13 C14 H14 120.0
O2 C15 H15A 109.5
O2 C15 H15B 109.5
H15A C15 H15B 109.5
O2 C15 H15C 109.5
H15A C15 H15C 109.5
H15B C15 H15C 109.5

loop_
_geom_bond_atom_site_label_1
_geom_bond_atom_site_label_2
_geom_bond_distance
S1 C1 1.6799(10)
O1 C2 1.2119(14)
O2 C12 1.3667(12)
O2 C15 1.4287(15)
N1 C1 1.3417(12)
N1 C8 1.3893(12)
N1 H1 0.798(17)
N2 C1 1.3780(13)
N2 C2 1.4196(13)
N2 C9 1.4493(12)
C2 C3 1.4635(14)
C3 C8 1.3884(15)
C3 C4 1.4020(14)
C4 C5 1.3784(15)
C4 H4 0.9500
C5 C6 1.3973(17)
C5 H5 0.9500
C6 C7 1.3822(14)
C6 H6 0.9500
C7 C8 1.3961(14)
C7 H7 0.9500
C9 C14 1.3810(15)
C9 C10 1.3920(13)
C10 C11 1.3857(14)
C10 H10 0.9500
C11 C12 1.3955(16)
C11 H11 0.9500
C12 C13 1.3926(14)
C13 C14 1.3976(13)
C13 H13 0.9500
C14 H14 0.9500
C15 H15A 0.9800
C15 H15B 0.9800
C15 H15C 0.9800

loop_
_geom_torsion_atom_site_label_1
_geom_torsion_atom_site_label_2
_geom_torsion_atom_site_label_3
_geom_torsion_atom_site_label_4
_geom_torsion
C8 N1 C1 N2 -6.47(15)
C8 N1 C1 S1 172.35(8)
C2 N2 C1 N1 12.14(15)
C9 N2 C1 N1 -171.14(9)
C2 N2 C1 S1 -166.63(8)
C9 N2 C1 S1 10.10(13)
C1 N2 C2 O1 170.97(12)
C9 N2 C2 O1 -5.83(16)
C1 N2 C2 C3 -9.77(15)
C9 N2 C2 C3 173.44(9)
O1 C2 C3 C8 -179.13(12)
N2 C2 C3 C8 1.64(15)
O1 C2 C3 C4 2.53(18)
N2 C2 C3 C4 -176.70(10)
C8 C3 C4 C5 -0.03(17)
C2 C3 C4 C5 178.31(11)
C3 C4 C5 C6 0.25(17)
C4 C5 C6 C7 -0.18(18)
C5 C6 C7 C8 -0.11(18)
C4 C3 C8 N1 -178.24(10)
C2 C3 C8 N1 3.39(15)
C4 C3 C8 C7 -0.26(16)
C2 C3 C8 C7 -178.63(10)
C1 N1 C8 C3 -1.04(16)
C1 N1 C8 C7 -179.03(10)
C6 C7 C8 C3 0.33(18)
C6 C7 C8 N1 178.28(10)
C1 N2 C9 C14 -98.78(12)
C2 N2 C9 C14 78.18(13)
C1 N2 C9 C10 83.40(12)
C2 N2 C9 C10 -99.64(12)
C14 C9 C10 C11 1.68(16)
N2 C9 C10 C11 179.49(10)
C9 C10 C11 C12 -0.01(16)
C15 O2 C12 C13 5.19(16)
C15 O2 C12 C11 -174.39(10)
C10 C11 C12 O2 178.31(10)
C10 C11 C12 C13 -1.29(16)
O2 C12 C13 C14 -178.63(10)
C11 C12 C13 C14 0.93(16)
C10 C9 C14 C13 -2.04(16)
N2 C9 C14 C13 -179.82(10)
C12 C13 C14 C9 0.72(17)

loop_
_cod_related_entry_id
_cod_related_entry_code
_cod_related_entry_database
1 590504 ChemSpider
